data_4317313
loop_
_publ_author_name
'Massimo Cametti'
'Laura Ilander'
'Arto Valkonen'
'Martin Nieger'
'Maija Nissinen'
'Elisa Nauha'
'Kari Rissanen'

_publ_section_title
;
 Non-Centrosymmetric Tetrameric Assemblies of Tetramethylammonium Halides
 with Uranyl Salophen Complexes in the Solid State
;
_journal_name_full 'Inorganic Chemistry'
_journal_page_first 11473
_journal_page_last 11484
_journal_paper_doi 10.1021/ic101547r
_journal_volume 49
_journal_year 2010
_chemical_absolute_configuration ad
_chemical_compound_source 'synthesis as described'
_chemical_formula_moiety 'C32 H24 Cl N2 O6 S U, C4 H12 N'
_chemical_formula_sum 'C36 H36 Cl N3 O6 S U'
_chemical_formula_weight 912.24
_chemical_name_systematic
;
 ?
;
_space_group_IT_number 82
_symmetry_cell_setting tetragonal
_symmetry_Int_Tables_number 82
_symmetry_space_group_name_Hall 'I -4'
_symmetry_space_group_name_H-M 'I -4'
_atom_sites_solution_hydrogens geom
_atom_sites_solution_primary direct
_atom_sites_solution_secondary difmap
_audit_creation_date 2009-02-17T11:53:52-00:00
_audit_creation_method 'WinGX routine CIF_UPDATE'
_cell_angle_alpha 90
_cell_angle_beta 90
_cell_angle_gamma 90
_cell_formula_units_Z 8
_cell_length_a 18.9226(2)
_cell_length_b 18.9226(2)
_cell_length_c 19.5451(4)
_cell_measurement_reflns_used 31034
_cell_measurement_temperature 173.0(1)
_cell_measurement_theta_max 27.103
_cell_measurement_theta_min 0.407
_cell_measurement_wavelength 0.71073
_cell_volume 6998.41(18)
_computing_cell_refinement 'HKL Scalepack (Otwinowski & Minor 1997)'
_computing_data_collection 'Collect (Bruker AXS BV, 1997-2004)'
_computing_data_reduction 'HKL Denzo and Scalepack (Otwinowski & Minor 1997)'
_computing_molecular_graphics 'Ortep-3 for Windows (Farrugia, 1997)'
_computing_publication_material 'WinGX publication routines (Farrugia, 1999)'
_computing_structure_refinement 'SHELXL-97 (Sheldrick, 1997)'
_computing_structure_solution 'SHELXS-86 (Sheldrick, 1986)'
_diffrn_ambient_temperature 173.0(1)
_diffrn_detector 'CCD plate'
_diffrn_detector_area_resol_mean 9
_diffrn_measured_fraction_theta_full 0.997
_diffrn_measured_fraction_theta_max 0.997
_diffrn_measurement_device '95mm CCD camera on \k-goniostat'
_diffrn_measurement_device_type KappaCCD
_diffrn_measurement_method 'CCD rotation images, thick slices'
_diffrn_orient_matrix_type 'by Bruker AXS Collect from scalepack cell'
_diffrn_orient_matrix_UB_11 0.257976E-1
_diffrn_orient_matrix_UB_12 0.374807E-1
_diffrn_orient_matrix_UB_13 -0.260228E-1
_diffrn_orient_matrix_UB_21 -0.445603E-1
_diffrn_orient_matrix_UB_22 0.123068E-1
_diffrn_orient_matrix_UB_23 -0.247913E-1
_diffrn_orient_matrix_UB_31 -0.119017E-1
_diffrn_orient_matrix_UB_32 0.351644E-1
_diffrn_orient_matrix_UB_33 0.364134E-1
_diffrn_radiation_monochromator graphite
_diffrn_radiation_probe x-ray
_diffrn_radiation_type MoK\a
_diffrn_radiation_wavelength 0.71073
_diffrn_reflns_av_R_equivalents 0.0466
_diffrn_reflns_av_unetI/netI 0.0634
_diffrn_reflns_limit_h_max 22
_diffrn_reflns_limit_h_min -20
_diffrn_reflns_limit_k_max 18
_diffrn_reflns_limit_k_min -22
_diffrn_reflns_limit_l_max 22
_diffrn_reflns_limit_l_min -21
_diffrn_reflns_number 19105
_diffrn_reflns_theta_full 24.99
_diffrn_reflns_theta_max 24.99
_diffrn_reflns_theta_min 2.58
_diffrn_source 'Enraf Nonius FR590'
_exptl_absorpt_coefficient_mu 4.824
_exptl_absorpt_correction_T_max 0.512
_exptl_absorpt_correction_T_min 0.383
_exptl_absorpt_correction_type multi-scan
_exptl_absorpt_process_details 'Sadabs2002 (Sheldrick, 2002)'
_exptl_crystal_colour Red
_exptl_crystal_density_diffrn 1.732
_exptl_crystal_density_method 'not measured'
_exptl_crystal_description prism
_exptl_crystal_F_000 3568
_exptl_crystal_size_max 0.3
_exptl_crystal_size_mid 0.2
_exptl_crystal_size_min 0.15
_refine_diff_density_max 0.587
_refine_diff_density_min -0.42
_refine_diff_density_rms 0.082
_refine_ls_abs_structure_details 'Flack H D (1983), Acta Cryst. A39, 876-881'
_refine_ls_abs_structure_Flack 0.037(6)
_refine_ls_extinction_method none
_refine_ls_goodness_of_fit_ref 0.989
_refine_ls_hydrogen_treatment constr
_refine_ls_matrix_type full
_refine_ls_number_parameters 433
_refine_ls_number_reflns 6060
_refine_ls_number_restraints 0
_refine_ls_restrained_S_all 0.989
_refine_ls_R_factor_all 0.0368
_refine_ls_R_factor_gt 0.0301
_refine_ls_shift/su_max 0.002
_refine_ls_shift/su_mean 0
_refine_ls_structure_factor_coef Fsqd
_refine_ls_weighting_details 'calc w=1/[\s^2^(Fo^2^)+(0.0000P)^2^+0.0000P] where P=(Fo^2^+2Fc^2^)/3'
_refine_ls_weighting_scheme calc
_refine_ls_wR_factor_gt 0.059
_refine_ls_wR_factor_ref 0.061
_reflns_number_gt 5507
_reflns_number_total 6060
_reflns_threshold_expression >2sigma(I)
_cod_data_source_file ic101547r_si_005.cif
_cod_data_source_block 7(TMA)Cl
_cod_depositor_comments
;
The following automatic conversions were performed:

'_exptl_absorpt_correction_type' value 'Multi-scan' changed to
'multi-scan' according to the built-in table from CIF Core dictionary
named 'cif_core.dic' version 2.4.1 from 2010-06-29.

Automatic conversion script
Id: cif_fix_values 1646 2011-03-28 12:23:43Z adriana 
;
_cod_original_formula_sum 'C36 H36 Cl N3 O6 S U '
_cod_database_code 4317313

loop_
_symmetry_equiv_pos_as_xyz
'x, y, z'
'-x, -y, z'
'y, -x, -z'
'-y, x, -z'
'x+1/2, y+1/2, z+1/2'
'-x+1/2, -y+1/2, z+1/2'
'y+1/2, -x+1/2, -z+1/2'
'-y+1/2, x+1/2, -z+1/2'

loop_
_atom_site_label
_atom_site_type_symbol
_atom_site_fract_x
_atom_site_fract_y
_atom_site_fract_z
_atom_site_U_iso_or_equiv
_atom_site_adp_type
_atom_site_occupancy
_atom_site_symmetry_multiplicity
_atom_site_calc_flag
_atom_site_refinement_flags
_atom_site_disorder_assembly
_atom_site_disorder_group
U1 U 0.893282(10) 0.351136(11) 0.446148(12) 0.02567(7) Uani 1 1 d . . .
Cl1 Cl 0.78590(8) 0.40284(8) 0.36969(9) 0.0390(4) Uani 1 1 d . . .
S3 S 1.17066(8) 0.30023(9) 0.55814(12) 0.0478(4) Uani 1 1 d . . .
O1 O 0.9553(2) 0.4007(2) 0.3973(2) 0.0324(10) Uani 1 1 d . . .
O2 O 0.8365(2) 0.2972(2) 0.4969(2) 0.0335(10) Uani 1 1 d . . .
O9 O 0.8621(2) 0.4473(2) 0.5083(2) 0.0350(10) Uani 1 1 d . . .
O14 O 0.7942(2) 0.2052(3) 0.2902(3) 0.0500(13) Uani 1 1 d . . .
O25 O 0.8929(2) 0.2663(2) 0.3646(2) 0.0326(10) Uani 1 1 d . . .
O30 O 0.7505(2) 0.5246(2) 0.5348(2) 0.0365(11) Uani 1 1 d . . .
N6 N 0.9906(2) 0.2560(2) 0.4675(3) 0.0331(13) Uani 1 1 d . . .
N22 N 0.9745(2) 0.3700(2) 0.5548(3) 0.0303(11) Uani 1 1 d . . .
N38 N 0.8535(2) 0.5981(2) 0.3349(2) 0.0279(9) Uani 1 1 d . . .
C1 C 1.0416(3) 0.3362(3) 0.5504(4) 0.0333(13) Uani 1 1 d . . .
C2 C 1.1042(3) 0.3545(4) 0.5831(4) 0.0405(17) Uani 1 1 d . . .
H2 H 1.109 0.392 0.615 0.049 Uiso 1 1 calc R . .
C4 C 1.1169(4) 0.2536(4) 0.5060(4) 0.0414(17) Uani 1 1 d . . .
H4 H 1.1322 0.2141 0.4798 0.05 Uiso 1 1 calc R . .
C5 C 1.0496(3) 0.2784(3) 0.5054(4) 0.0347(15) Uani 1 1 d . . .
C7 C 0.9860(3) 0.1890(3) 0.4512(4) 0.0386(15) Uani 1 1 d . . .
H7 H 1.0217 0.1587 0.4689 0.046 Uiso 1 1 calc R . .
C8 C 0.9327(3) 0.1566(3) 0.4095(4) 0.0403(17) Uani 1 1 d . . .
C9 C 0.8876(3) 0.1975(3) 0.3680(4) 0.0388(17) Uani 1 1 d . . .
C10 C 0.8363(4) 0.1622(4) 0.3285(4) 0.0418(17) Uani 1 1 d . . .
C11 C 0.8308(5) 0.0888(4) 0.3322(5) 0.059(2) Uani 1 1 d . . .
H11 H 0.7956 0.0651 0.3063 0.071 Uiso 1 1 calc R . .
C12 C 0.8753(5) 0.0510(4) 0.3726(5) 0.063(2) Uani 1 1 d . . .
H12 H 0.8706 0.001 0.3745 0.076 Uiso 1 1 calc R . .
C13 C 0.9259(5) 0.0829(4) 0.4103(5) 0.059(2) Uani 1 1 d . . .
H13 H 0.9571 0.0553 0.4374 0.07 Uiso 1 1 calc R . .
C15 C 0.7327(4) 0.1783(4) 0.2547(4) 0.060(2) Uani 1 1 d . . .
H15A H 0.7018 0.152 0.2867 0.072 Uiso 1 1 calc R . .
H15B H 0.747 0.1461 0.2173 0.072 Uiso 1 1 calc R . .
C16 C 0.6952(4) 0.2401(4) 0.2269(4) 0.053(2) Uani 1 1 d . . .
C17 C 0.6687(3) 0.2411(4) 0.1607(5) 0.055(2) Uani 1 1 d . . .
H17 H 0.6742 0.2006 0.1324 0.066 Uiso 1 1 calc R . .
C18 C 0.6352(4) 0.2990(5) 0.1359(5) 0.068(3) Uani 1 1 d . . .
H18 H 0.6151 0.2971 0.0914 0.082 Uiso 1 1 calc R . .
C19 C 0.6295(4) 0.3600(5) 0.1730(6) 0.079(3) Uani 1 1 d . . .
H19 H 0.6096 0.4013 0.1533 0.095 Uiso 1 1 calc R . .
C20 C 0.6537(4) 0.3604(5) 0.2405(6) 0.070(3) Uani 1 1 d . . .
H20 H 0.6483 0.4015 0.268 0.084 Uiso 1 1 calc R . .
C21 C 0.6856(4) 0.3004(5) 0.2671(5) 0.064(2) Uani 1 1 d . . .
H21 H 0.7011 0.3003 0.3134 0.077 Uiso 1 1 calc R . .
C23 C 0.9591(3) 0.4024(3) 0.6108(4) 0.0333(15) Uani 1 1 d . . .
H23 H 0.9927 0.3987 0.6468 0.04 Uiso 1 1 calc R . .
C24 C 0.8968(3) 0.4435(3) 0.6252(3) 0.0300(14) Uani 1 1 d . . .
C25 C 0.8505(3) 0.4633(3) 0.5719(3) 0.0301(15) Uani 1 1 d . . .
C26 C 0.7909(3) 0.5064(3) 0.5896(3) 0.0332(14) Uani 1 1 d . . .
C27 C 0.7792(4) 0.5260(3) 0.6568(4) 0.0400(16) Uani 1 1 d . . .
H27 H 0.739 0.554 0.6677 0.048 Uiso 1 1 calc R . .
C28 C 0.8247(4) 0.5058(3) 0.7084(4) 0.0384(16) Uani 1 1 d . . .
H28 H 0.8156 0.5192 0.7544 0.046 Uiso 1 1 calc R . .
C29 C 0.8832(4) 0.4663(3) 0.6927(4) 0.0396(16) Uani 1 1 d . . .
H29 H 0.9154 0.454 0.7281 0.047 Uiso 1 1 calc R . .
C31 C 0.6869(3) 0.5658(3) 0.5483(4) 0.0405(15) Uani 1 1 d . . .
H31A H 0.6989 0.6102 0.5724 0.049 Uiso 1 1 calc R . .
H31B H 0.6536 0.5384 0.577 0.049 Uiso 1 1 calc R . .
C32 C 0.6548(4) 0.5813(4) 0.4810(4) 0.0467(18) Uani 1 1 d . . .
C33 C 0.6463(4) 0.6508(4) 0.4607(5) 0.054(2) Uani 1 1 d . . .
H33 H 0.6612 0.6883 0.4895 0.064 Uiso 1 1 calc R . .
C34 C 0.6159(5) 0.6648(5) 0.3984(6) 0.074(3) Uani 1 1 d . . .
H34 H 0.6103 0.7126 0.3845 0.089 Uiso 1 1 calc R . .
C35 C 0.5931(4) 0.6117(6) 0.3553(5) 0.076(3) Uani 1 1 d . . .
H35 H 0.572 0.6227 0.3125 0.091 Uiso 1 1 calc R . .
C36 C 0.6017(4) 0.5414(6) 0.3757(5) 0.069(3) Uani 1 1 d . . .
H36 H 0.5861 0.5039 0.3471 0.083 Uiso 1 1 calc R . .
C37 C 0.6334(4) 0.5271(4) 0.4384(5) 0.058(2) Uani 1 1 d . . .
H37 H 0.6405 0.4794 0.4521 0.07 Uiso 1 1 calc R . .
C39 C 0.8576(4) 0.5807(3) 0.4088(3) 0.0381(16) Uani 1 1 d . . .
H39A H 0.9069 0.5834 0.424 0.057 Uiso 1 1 calc R . .
H39B H 0.8396 0.5327 0.4163 0.057 Uiso 1 1 calc R . .
H39C H 0.829 0.6144 0.4349 0.057 Uiso 1 1 calc R . .
C40 C 0.8953(4) 0.5451(3) 0.2962(4) 0.0403(17) Uani 1 1 d . . .
H40A H 0.945 0.548 0.31 0.06 Uiso 1 1 calc R . .
H40B H 0.8914 0.5547 0.2471 0.06 Uiso 1 1 calc R . .
H40C H 0.8772 0.4976 0.3059 0.06 Uiso 1 1 calc R . .
C41 C 0.8831(4) 0.6706(3) 0.3219(4) 0.0462(19) Uani 1 1 d . . .
H41A H 0.9326 0.6721 0.3364 0.069 Uiso 1 1 calc R . .
H41B H 0.8559 0.7056 0.348 0.069 Uiso 1 1 calc R . .
H41C H 0.88 0.6815 0.273 0.069 Uiso 1 1 calc R . .
C42 C 0.7785(3) 0.5936(4) 0.3136(4) 0.051(2) Uani 1 1 d . . .
H42A H 0.7507 0.6285 0.3392 0.077 Uiso 1 1 calc R . .
H42B H 0.7604 0.5461 0.3232 0.077 Uiso 1 1 calc R . .
H42C H 0.7747 0.6033 0.2645 0.077 Uiso 1 1 calc R . .

loop_
_atom_site_aniso_label
_atom_site_aniso_U_11
_atom_site_aniso_U_22
_atom_site_aniso_U_33
_atom_site_aniso_U_23
_atom_site_aniso_U_13
_atom_site_aniso_U_12
U1 0.02966(13) 0.02563(12) 0.02172(10) 0.00076(11) -0.00004(10) -0.00189(10)
Cl1 0.0424(9) 0.0408(9) 0.0338(10) 0.0009(7) -0.0112(7) -0.0014(7)
S3 0.0355(8) 0.0585(11) 0.0495(12) 0.0230(11) -0.0103(10) 0.0011(7)
O1 0.033(2) 0.030(2) 0.034(3) 0.005(2) 0.000(2) -0.0030(17)
O2 0.035(2) 0.035(2) 0.030(3) 0.001(2) 0.004(2) -0.0042(18)
O9 0.049(3) 0.032(2) 0.024(3) -0.001(2) -0.002(2) 0.0110(19)
O14 0.051(3) 0.061(3) 0.038(3) -0.009(3) 0.001(2) -0.034(2)
O25 0.035(2) 0.033(2) 0.031(3) -0.0062(19) 0.004(2) -0.0077(17)
O30 0.042(2) 0.035(2) 0.033(3) 0.001(2) 0.006(2) 0.0082(18)
N6 0.040(3) 0.029(3) 0.031(3) 0.006(2) 0.003(2) -0.001(2)
N22 0.040(3) 0.022(2) 0.029(3) 0.006(3) -0.007(3) -0.0051(18)
N38 0.032(3) 0.027(3) 0.024(2) 0.003(2) 0.002(2) 0.003(2)
C1 0.038(3) 0.031(3) 0.031(3) 0.011(3) 0.000(3) -0.002(2)
C2 0.046(4) 0.040(4) 0.035(4) 0.012(3) -0.007(3) -0.013(3)
C4 0.045(4) 0.039(4) 0.040(5) 0.014(3) 0.001(3) 0.008(3)
C5 0.040(4) 0.029(3) 0.035(4) 0.014(3) -0.006(3) 0.003(3)
C7 0.035(3) 0.033(3) 0.047(4) 0.009(4) 0.001(4) 0.002(2)
C8 0.043(4) 0.028(3) 0.050(5) -0.003(3) 0.014(3) 0.001(3)
C9 0.042(4) 0.040(4) 0.034(4) -0.015(3) 0.021(3) -0.014(3)
C10 0.053(4) 0.044(4) 0.028(4) -0.011(3) 0.011(3) -0.014(3)
C11 0.074(6) 0.053(5) 0.051(5) -0.021(4) 0.021(5) -0.023(4)
C12 0.081(6) 0.036(4) 0.072(7) -0.015(4) 0.015(5) -0.020(4)
C13 0.081(6) 0.034(4) 0.062(6) -0.002(4) 0.023(5) 0.003(4)
C15 0.062(5) 0.073(6) 0.045(5) -0.016(4) 0.016(4) -0.034(4)
C16 0.041(4) 0.077(6) 0.040(5) -0.021(4) 0.007(4) -0.034(4)
C17 0.031(4) 0.079(6) 0.054(6) -0.031(5) 0.004(4) -0.006(4)
C18 0.039(4) 0.094(7) 0.071(7) -0.038(6) -0.012(4) 0.005(4)
C19 0.046(5) 0.099(7) 0.091(8) -0.041(7) -0.012(5) 0.003(4)
C20 0.034(4) 0.090(7) 0.086(8) -0.042(6) 0.004(5) -0.011(4)
C21 0.047(5) 0.093(7) 0.051(6) -0.030(5) 0.010(4) -0.031(4)
C23 0.045(4) 0.030(3) 0.025(4) 0.011(3) -0.009(3) -0.007(3)
C24 0.043(4) 0.028(3) 0.019(3) 0.004(3) -0.006(3) -0.008(3)
C25 0.038(3) 0.021(3) 0.031(4) -0.003(3) 0.007(3) -0.007(2)
C26 0.039(4) 0.034(4) 0.026(4) 0.002(3) 0.000(3) -0.002(3)
C27 0.052(4) 0.033(3) 0.035(4) 0.000(3) 0.016(3) -0.003(3)
C28 0.058(4) 0.035(4) 0.022(4) -0.004(3) 0.007(3) -0.009(3)
C29 0.051(4) 0.039(4) 0.028(4) 0.003(3) -0.006(3) -0.017(3)
C31 0.043(4) 0.048(4) 0.030(4) 0.003(4) 0.010(4) 0.012(3)
C32 0.037(4) 0.056(5) 0.047(5) 0.002(4) 0.006(3) 0.010(3)
C33 0.046(4) 0.056(5) 0.059(6) 0.015(4) 0.020(4) 0.017(3)
C34 0.074(6) 0.070(6) 0.079(8) 0.037(6) 0.045(6) 0.037(5)
C35 0.050(5) 0.116(8) 0.061(7) 0.037(7) 0.002(5) 0.036(5)
C36 0.041(5) 0.106(7) 0.059(7) -0.003(6) 0.000(4) -0.004(4)
C37 0.060(5) 0.064(5) 0.050(6) 0.020(5) 0.000(5) 0.003(4)
C39 0.051(4) 0.042(4) 0.021(3) 0.003(3) 0.008(3) -0.003(3)
C40 0.059(4) 0.024(3) 0.038(4) -0.001(3) 0.020(4) 0.002(3)
C41 0.070(5) 0.026(4) 0.043(5) 0.000(3) 0.013(4) 0.004(3)
C42 0.037(4) 0.065(5) 0.051(5) 0.007(4) 0.000(4) 0.025(3)

loop_
_atom_type_symbol
_atom_type_description
_atom_type_scat_dispersion_real
_atom_type_scat_dispersion_imag
_atom_type_scat_source
U U -9.6767 9.6646 'International Tables Vol C Tables 4.2.6.8 and 6.1.1.4'
Cl Cl 0.1484 0.1585 'International Tables Vol C Tables 4.2.6.8 and 6.1.1.4'
S S 0.1246 0.1234 'International Tables Vol C Tables 4.2.6.8 and 6.1.1.4'
O O 0.0106 0.006 'International Tables Vol C Tables 4.2.6.8 and 6.1.1.4'
N N 0.0061 0.0033 'International Tables Vol C Tables 4.2.6.8 and 6.1.1.4'
C C 0.0033 0.0016 'International Tables Vol C Tables 4.2.6.8 and 6.1.1.4'
H H 0 0 'International Tables Vol C Tables 4.2.6.8 and 6.1.1.4'

loop_
_geom_angle_atom_site_label_1
_geom_angle_atom_site_label_2
_geom_angle_atom_site_label_3
_geom_angle
_geom_angle_site_symmetry_1
_geom_angle_site_symmetry_3
_geom_angle_publ_flag
O1 U1 O2 175.7(2) . . ?
O1 U1 O25 89.93(17) . . ?
O2 U1 O25 89.06(17) . . ?
O1 U1 O9 92.06(18) . . ?
O2 U1 O9 90.24(17) . . ?
O25 U1 O9 161.24(15) . . ?
O1 U1 N6 89.09(17) . . ?
O2 U1 N6 86.67(17) . . ?
O25 U1 N6 67.98(16) . . ?
O9 U1 N6 130.69(16) . . ?
O1 U1 N22 88.66(18) . . ?
O2 U1 N22 88.90(18) . . ?
O25 U1 N22 131.52(14) . . ?
O9 U1 N22 67.21(15) . . ?
N6 U1 N22 63.54(15) . . ?
O1 U1 Cl1 90.47(14) . . ?
O2 U1 Cl1 93.52(14) . . ?
O25 U1 Cl1 82.27(11) . . ?
O9 U1 Cl1 79.06(11) . . ?
N6 U1 Cl1 150.24(12) . . ?
N22 U1 Cl1 146.20(10) . . ?
C4 S3 C2 92.5(3) . . ?
C25 O9 U1 138.1(4) . . ?
C10 O14 C15 121.6(6) . . ?
C9 O25 U1 132.2(4) . . ?
C26 O30 C31 117.3(5) . . ?
C7 N6 C5 118.1(5) . . ?
C7 N6 U1 125.6(4) . . ?
C5 N6 U1 116.0(4) . . ?
C23 N22 C1 117.7(6) . . ?
C23 N22 U1 128.0(4) . . ?
C1 N22 U1 114.2(4) . . ?
C42 N38 C40 109.3(5) . . ?
C42 N38 C39 108.1(5) . . ?
C40 N38 C39 108.5(5) . . ?
C42 N38 C41 111.2(5) . . ?
C40 N38 C41 109.4(5) . . ?
C39 N38 C41 110.3(5) . . ?
C2 C1 C5 112.8(5) . . ?
C2 C1 N22 128.4(6) . . ?
C5 C1 N22 118.7(6) . . ?
C1 C2 S3 110.4(5) . . ?
C1 C2 H2 124.8 . . ?
S3 C2 H2 124.8 . . ?
C5 C4 S3 112.9(6) . . ?
C5 C4 H4 123.6 . . ?
S3 C4 H4 123.6 . . ?
C4 C5 N6 130.2(6) . . ?
C4 C5 C1 111.4(6) . . ?
N6 C5 C1 118.4(5) . . ?
N6 C7 C8 126.7(6) . . ?
N6 C7 H7 116.6 . . ?
C8 C7 H7 116.6 . . ?
C13 C8 C9 119.9(7) . . ?
C13 C8 C7 118.9(7) . . ?
C9 C8 C7 121.2(6) . . ?
O25 C9 C8 122.0(6) . . ?
O25 C9 C10 119.8(7) . . ?
C8 C9 C10 118.2(6) . . ?
O14 C10 C11 125.5(7) . . ?
O14 C10 C9 114.9(6) . . ?
C11 C10 C9 119.6(8) . . ?
C12 C11 C10 120.6(8) . . ?
C12 C11 H11 119.7 . . ?
C10 C11 H11 119.7 . . ?
C13 C12 C11 121.3(8) . . ?
C13 C12 H12 119.3 . . ?
C11 C12 H12 119.3 . . ?
C12 C13 C8 120.3(8) . . ?
C12 C13 H13 119.9 . . ?
C8 C13 H13 119.9 . . ?
O14 C15 C16 106.6(6) . . ?
O14 C15 H15A 110.4 . . ?
C16 C15 H15A 110.4 . . ?
O14 C15 H15B 110.4 . . ?
C16 C15 H15B 110.4 . . ?
H15A C15 H15B 108.6 . . ?
C17 C16 C21 117.9(9) . . ?
C17 C16 C15 121.9(7) . . ?
C21 C16 C15 120.2(8) . . ?
C18 C17 C16 120.8(8) . . ?
C18 C17 H17 119.6 . . ?
C16 C17 H17 119.6 . . ?
C17 C18 C19 122.0(10) . . ?
C17 C18 H18 119 . . ?
C19 C18 H18 119 . . ?
C18 C19 C20 118.7(10) . . ?
C18 C19 H19 120.7 . . ?
C20 C19 H19 120.7 . . ?
C21 C20 C19 119.5(9) . . ?
C21 C20 H20 120.2 . . ?
C19 C20 H20 120.2 . . ?
C20 C21 C16 120.9(9) . . ?
C20 C21 H21 119.6 . . ?
C16 C21 H21 119.6 . . ?
N22 C23 C24 127.4(6) . . ?
N22 C23 H23 116.3 . . ?
C24 C23 H23 116.3 . . ?
C29 C24 C25 119.7(6) . . ?
C29 C24 C23 119.8(6) . . ?
C25 C24 C23 120.4(6) . . ?
O9 C25 C24 122.7(6) . . ?
O9 C25 C26 119.8(6) . . ?
C24 C25 C26 117.4(6) . . ?
O30 C26 C27 126.1(6) . . ?
O30 C26 C25 113.3(6) . . ?
C27 C26 C25 120.6(6) . . ?
C28 C27 C26 121.2(6) . . ?
C28 C27 H27 119.4 . . ?
C26 C27 H27 119.4 . . ?
C29 C28 C27 119.5(7) . . ?
C29 C28 H28 120.2 . . ?
C27 C28 H28 120.2 . . ?
C28 C29 C24 121.5(6) . . ?
C28 C29 H29 119.2 . . ?
C24 C29 H29 119.2 . . ?
O30 C31 C32 106.6(6) . . ?
O30 C31 H31A 110.4 . . ?
C32 C31 H31A 110.4 . . ?
O30 C31 H31B 110.4 . . ?
C32 C31 H31B 110.4 . . ?
H31A C31 H31B 108.6 . . ?
C33 C32 C37 119.9(8) . . ?
C33 C32 C31 119.6(7) . . ?
C37 C32 C31 120.5(7) . . ?
C34 C33 C32 119.2(9) . . ?
C34 C33 H33 120.4 . . ?
C32 C33 H33 120.4 . . ?
C33 C34 C35 122.0(8) . . ?
C33 C34 H34 119 . . ?
C35 C34 H34 119 . . ?
C34 C35 C36 118.9(9) . . ?
C34 C35 H35 120.5 . . ?
C36 C35 H35 120.5 . . ?
C37 C36 C35 119.1(9) . . ?
C37 C36 H36 120.4 . . ?
C35 C36 H36 120.4 . . ?
C32 C37 C36 120.8(8) . . ?
C32 C37 H37 119.6 . . ?
C36 C37 H37 119.6 . . ?
N38 C39 H39A 109.5 . . ?
N38 C39 H39B 109.5 . . ?
H39A C39 H39B 109.5 . . ?
N38 C39 H39C 109.5 . . ?
H39A C39 H39C 109.5 . . ?
H39B C39 H39C 109.5 . . ?
N38 C40 H40A 109.5 . . ?
N38 C40 H40B 109.5 . . ?
H40A C40 H40B 109.5 . . ?
N38 C40 H40C 109.5 . . ?
H40A C40 H40C 109.5 . . ?
H40B C40 H40C 109.5 . . ?
N38 C41 H41A 109.5 . . ?
N38 C41 H41B 109.5 . . ?
H41A C41 H41B 109.5 . . ?
N38 C41 H41C 109.5 . . ?
H41A C41 H41C 109.5 . . ?
H41B C41 H41C 109.5 . . ?
N38 C42 H42A 109.5 . . ?
N38 C42 H42B 109.5 . . ?
H42A C42 H42B 109.5 . . ?
N38 C42 H42C 109.5 . . ?
H42A C42 H42C 109.5 . . ?
H42B C42 H42C 109.5 . . ?

loop_
_geom_bond_atom_site_label_1
_geom_bond_atom_site_label_2
_geom_bond_distance
_geom_bond_site_symmetry_2
_geom_bond_publ_flag
U1 O1 1.779(4) . ?
U1 O2 1.784(4) . ?
U1 O25 2.262(4) . ?
U1 O9 2.265(4) . ?
U1 N6 2.608(5) . ?
U1 N22 2.645(6) . ?
U1 Cl1 2.7055(16) . ?
S3 C4 1.689(8) . ?
S3 C2 1.695(7) . ?
O9 C25 1.298(8) . ?
O14 C10 1.362(9) . ?
O14 C15 1.448(9) . ?
O25 C9 1.306(7) . ?
O30 C26 1.361(8) . ?
O30 C31 1.457(7) . ?
N6 C7 1.311(7) . ?
N6 C5 1.407(8) . ?
N22 C23 1.289(9) . ?
N22 C1 1.425(7) . ?
N38 C42 1.481(8) . ?
N38 C40 1.484(7) . ?
N38 C39 1.484(8) . ?
N38 C41 1.504(7) . ?
C1 C2 1.389(9) . ?
C1 C5 1.411(9) . ?
C2 H2 0.95 . ?
C4 C5 1.358(9) . ?
C4 H4 0.95 . ?
C7 C8 1.436(10) . ?
C7 H7 0.95 . ?
C8 C13 1.399(10) . ?
C8 C9 1.408(10) . ?
C9 C10 1.409(10) . ?
C10 C11 1.395(10) . ?
C11 C12 1.358(12) . ?
C11 H11 0.95 . ?
C12 C13 1.351(12) . ?
C12 H12 0.95 . ?
C13 H13 0.95 . ?
C15 C16 1.472(12) . ?
C15 H15A 0.99 . ?
C15 H15B 0.99 . ?
C16 C17 1.387(12) . ?
C16 C21 1.398(11) . ?
C17 C18 1.356(12) . ?
C17 H17 0.95 . ?
C18 C19 1.369(12) . ?
C18 H18 0.95 . ?
C19 C20 1.396(15) . ?
C19 H19 0.95 . ?
C20 C21 1.387(13) . ?
C20 H20 0.95 . ?
C21 H21 0.95 . ?
C23 C24 1.440(9) . ?
C23 H23 0.95 . ?
C24 C29 1.411(9) . ?
C24 C25 1.413(8) . ?
C25 C26 1.434(9) . ?
C26 C27 1.383(10) . ?
C27 C28 1.381(10) . ?
C27 H27 0.95 . ?
C28 C29 1.370(9) . ?
C28 H28 0.95 . ?
C29 H29 0.95 . ?
C31 C32 1.477(11) . ?
C31 H31A 0.99 . ?
C31 H31B 0.99 . ?
C32 C33 1.382(10) . ?
C32 C37 1.382(12) . ?
C33 C34 1.373(13) . ?
C33 H33 0.95 . ?
C34 C35 1.381(15) . ?
C34 H34 0.95 . ?
C35 C36 1.397(13) . ?
C35 H35 0.95 . ?
C36 C37 1.392(13) . ?
C36 H36 0.95 . ?
C37 H37 0.95 . ?
C39 H39A 0.98 . ?
C39 H39B 0.98 . ?
C39 H39C 0.98 . ?
C40 H40A 0.98 . ?
C40 H40B 0.98 . ?
C40 H40C 0.98 . ?
C41 H41A 0.98 . ?
C41 H41B 0.98 . ?
C41 H41C 0.98 . ?
C42 H42A 0.98 . ?
C42 H42B 0.98 . ?
C42 H42C 0.98 . ?

loop_
_geom_torsion_atom_site_label_1
_geom_torsion_atom_site_label_2
_geom_torsion_atom_site_label_3
_geom_torsion_atom_site_label_4
_geom_torsion
_geom_torsion_site_symmetry_1
_geom_torsion_site_symmetry_2
_geom_torsion_site_symmetry_3
_geom_torsion_site_symmetry_4
_geom_torsion_publ_flag
O1 U1 O9 C25 -135.5(6) . . . . ?
O2 U1 O9 C25 40.9(6) . . . . ?
O25 U1 O9 C25 128.6(6) . . . . ?
N6 U1 O9 C25 -44.9(7) . . . . ?
N22 U1 O9 C25 -47.8(6) . . . . ?
Cl1 U1 O9 C25 134.4(6) . . . . ?
O1 U1 O25 C9 144.5(5) . . . . ?
O2 U1 O25 C9 -31.3(5) . . . . ?
O9 U1 O25 C9 -119.3(6) . . . . ?
N6 U1 O25 C9 55.5(5) . . . . ?
N22 U1 O25 C9 56.4(6) . . . . ?
Cl1 U1 O25 C9 -125.0(5) . . . . ?
O1 U1 N6 C7 -122.1(6) . . . . ?
O2 U1 N6 C7 58.5(6) . . . . ?
O25 U1 N6 C7 -31.9(5) . . . . ?
O9 U1 N6 C7 145.9(5) . . . . ?
N22 U1 N6 C7 148.9(6) . . . . ?
Cl1 U1 N6 C7 -32.8(7) . . . . ?
O1 U1 N6 C5 64.1(4) . . . . ?
O2 U1 N6 C5 -115.3(4) . . . . ?
O25 U1 N6 C5 154.4(5) . . . . ?
O9 U1 N6 C5 -27.8(5) . . . . ?
N22 U1 N6 C5 -24.9(4) . . . . ?
Cl1 U1 N6 C5 153.5(4) . . . . ?
O1 U1 N22 C23 117.9(5) . . . . ?
O2 U1 N22 C23 -65.6(5) . . . . ?
O25 U1 N22 C23 -153.4(4) . . . . ?
O9 U1 N22 C23 25.1(5) . . . . ?
N6 U1 N22 C23 -152.5(5) . . . . ?
Cl1 U1 N22 C23 29.0(6) . . . . ?
O1 U1 N22 C1 -65.8(4) . . . . ?
O2 U1 N22 C1 110.7(4) . . . . ?
O25 U1 N22 C1 23.0(4) . . . . ?
O9 U1 N22 C1 -158.6(4) . . . . ?
N6 U1 N22 C1 23.9(3) . . . . ?
Cl1 U1 N22 C1 -154.6(3) . . . . ?
C23 N22 C1 C2 -29.0(9) . . . . ?
U1 N22 C1 C2 154.2(6) . . . . ?
C23 N22 C1 C5 154.1(6) . . . . ?
U1 N22 C1 C5 -22.6(7) . . . . ?
C5 C1 C2 S3 -0.2(7) . . . . ?
N22 C1 C2 S3 -177.2(6) . . . . ?
C4 S3 C2 C1 -0.5(5) . . . . ?
C2 S3 C4 C5 1.2(6) . . . . ?
S3 C4 C5 N6 177.5(5) . . . . ?
S3 C4 C5 C1 -1.5(7) . . . . ?
C7 N6 C5 C4 31.3(10) . . . . ?
U1 N6 C5 C4 -154.5(6) . . . . ?
C7 N6 C5 C1 -149.8(6) . . . . ?
U1 N6 C5 C1 24.5(7) . . . . ?
C2 C1 C5 C4 1.1(8) . . . . ?
N22 C1 C5 C4 178.4(6) . . . . ?
C2 C1 C5 N6 -178.1(5) . . . . ?
N22 C1 C5 N6 -0.8(9) . . . . ?
C5 N6 C7 C8 -175.9(7) . . . . ?
U1 N6 C7 C8 10.5(10) . . . . ?
N6 C7 C8 C13 -165.1(7) . . . . ?
N6 C7 C8 C9 15.1(12) . . . . ?
U1 O25 C9 C8 -53.6(8) . . . . ?
U1 O25 C9 C10 127.4(6) . . . . ?
C13 C8 C9 O25 -178.7(6) . . . . ?
C7 C8 C9 O25 1.2(10) . . . . ?
C13 C8 C9 C10 0.3(10) . . . . ?
C7 C8 C9 C10 -179.8(6) . . . . ?
C15 O14 C10 C11 7.6(10) . . . . ?
C15 O14 C10 C9 -170.8(6) . . . . ?
O25 C9 C10 O14 -1.5(9) . . . . ?
C8 C9 C10 O14 179.5(6) . . . . ?
O25 C9 C10 C11 180.0(6) . . . . ?
C8 C9 C10 C11 1.0(10) . . . . ?
O14 C10 C11 C12 -179.5(7) . . . . ?
C9 C10 C11 C12 -1.2(11) . . . . ?
C10 C11 C12 C13 0.0(13) . . . . ?
C11 C12 C13 C8 1.4(13) . . . . ?
C9 C8 C13 C12 -1.5(11) . . . . ?
C7 C8 C13 C12 178.6(8) . . . . ?
C10 O14 C15 C16 172.5(6) . . . . ?
O14 C15 C16 C17 135.6(7) . . . . ?
O14 C15 C16 C21 -44.1(9) . . . . ?
C21 C16 C17 C18 0.5(11) . . . . ?
C15 C16 C17 C18 -179.1(7) . . . . ?
C16 C17 C18 C19 3.9(13) . . . . ?
C17 C18 C19 C20 -5.6(14) . . . . ?
C18 C19 C20 C21 2.9(13) . . . . ?
C19 C20 C21 C16 1.4(12) . . . . ?
C17 C16 C21 C20 -3.1(11) . . . . ?
C15 C16 C21 C20 176.6(7) . . . . ?
C1 N22 C23 C24 175.8(5) . . . . ?
U1 N22 C23 C24 -7.9(9) . . . . ?
N22 C23 C24 C29 170.2(6) . . . . ?
N22 C23 C24 C25 -12.0(9) . . . . ?
U1 O9 C25 C24 47.4(9) . . . . ?
U1 O9 C25 C26 -136.6(5) . . . . ?
C29 C24 C25 O9 176.2(6) . . . . ?
C23 C24 C25 O9 -1.7(9) . . . . ?
C29 C24 C25 C26 0.1(8) . . . . ?
C23 C24 C25 C26 -177.8(5) . . . . ?
C31 O30 C26 C27 -3.3(9) . . . . ?
C31 O30 C26 C25 177.2(5) . . . . ?
O9 C25 C26 O30 1.9(8) . . . . ?
C24 C25 C26 O30 178.0(5) . . . . ?
O9 C25 C26 C27 -177.7(6) . . . . ?
C24 C25 C26 C27 -1.5(9) . . . . ?
O30 C26 C27 C28 -178.4(6) . . . . ?
C25 C26 C27 C28 1.0(9) . . . . ?
C26 C27 C28 C29 0.9(9) . . . . ?
C27 C28 C29 C24 -2.3(9) . . . . ?
C25 C24 C29 C28 1.8(9) . . . . ?
C23 C24 C29 C28 179.7(5) . . . . ?
C26 O30 C31 C32 177.4(5) . . . . ?
O30 C31 C32 C33 -119.6(6) . . . . ?
O30 C31 C32 C37 60.4(8) . . . . ?
C37 C32 C33 C34 0.6(11) . . . . ?
C31 C32 C33 C34 -179.5(6) . . . . ?
C32 C33 C34 C35 0.4(12) . . . . ?
C33 C34 C35 C36 -0.4(13) . . . . ?
C34 C35 C36 C37 -0.6(12) . . . . ?
C33 C32 C37 C36 -1.5(11) . . . . ?
C31 C32 C37 C36 178.5(7) . . . . ?
C35 C36 C37 C32 1.5(12) . . . . ?
